data_1506484
loop_
_publ_author_name
'Wipf, Peter'
'Xiao, Jingbo'

_publ_section_title
;
 Convergent approach to (E)-alkene and cyclopropane peptide isosteres.
;
_journal_issue 1
_journal_name_full 'Organic letters'
_journal_page_first 103
_journal_page_last 106
_journal_paper_doi 10.1021/ol0477529
_journal_volume 7
_journal_year 2005
_chemical_formula_sum 'C31 H30 N2 O3'
_chemical_formula_weight 478.57
_chemical_name_systematic
; 
 ? 
;
_space_group_IT_number 19
_symmetry_space_group_name_Hall 'P 2ac 2ab'
_symmetry_space_group_name_H-M 'P 21 21 21'
_atom_sites_solution_hydrogens geom
_atom_sites_solution_primary direct
_atom_sites_solution_secondary difmap
_audit_creation_method SHELXL-97
_cell_angle_alpha 90.00
_cell_angle_beta 90.00
_cell_angle_gamma 90.00
_cell_formula_units_Z 4
_cell_length_a 9.8972(4)
_cell_length_b 12.4672(5)
_cell_length_c 21.6365(8)
_cell_measurement_temperature 100(2)
_cell_volume 2669.74(18)
_computing_structure_refinement 'SHELXL-97 (Sheldrick, 1997)'
_computing_structure_solution 'SHELXS-97 (Sheldrick, 1990)'
_diffrn_ambient_temperature 100(2)
_diffrn_measured_fraction_theta_full 0.987
_diffrn_measured_fraction_theta_max 0.987
_diffrn_radiation_monochromator graphite
_diffrn_radiation_source 'fine-focus sealed tube'
_diffrn_radiation_type MoK\a
_diffrn_radiation_wavelength 0.71073
_diffrn_reflns_av_R_equivalents 0.0894
_diffrn_reflns_av_sigmaI/netI 0.1009
_diffrn_reflns_limit_h_max 14
_diffrn_reflns_limit_h_min -14
_diffrn_reflns_limit_k_max 18
_diffrn_reflns_limit_k_min -18
_diffrn_reflns_limit_l_max 32
_diffrn_reflns_limit_l_min -32
_diffrn_reflns_number 35304
_diffrn_reflns_theta_full 32.51
_diffrn_reflns_theta_max 32.51
_diffrn_reflns_theta_min 1.88
_exptl_absorpt_coefficient_mu 0.077
_exptl_crystal_density_diffrn 1.191
_exptl_crystal_density_method 'not measured'
_exptl_crystal_F_000 1016
_refine_diff_density_max 0.384
_refine_diff_density_min -0.238
_refine_diff_density_rms 0.065
_refine_ls_abs_structure_details 'Flack H D (1983), Acta Cryst. A39, 876-881'
_refine_ls_abs_structure_Flack 0.5(15)
_refine_ls_extinction_method none
_refine_ls_goodness_of_fit_ref 1.134
_refine_ls_hydrogen_treatment mixed
_refine_ls_matrix_type full
_refine_ls_number_parameters 445
_refine_ls_number_reflns 9456
_refine_ls_number_restraints 0
_refine_ls_restrained_S_all 1.134
_refine_ls_R_factor_all 0.1328
_refine_ls_R_factor_gt 0.0935
_refine_ls_shift/su_max 0.013
_refine_ls_shift/su_mean 0.002
_refine_ls_structure_factor_coef Fsqd
_refine_ls_weighting_details 'calc w=1/[\s^2^(Fo^2^)+(0.0628P)^2^+0.0000P] where P=(Fo^2^+2Fc^2^)/3'
_refine_ls_weighting_scheme calc
_refine_ls_wR_factor_gt 0.1546
_refine_ls_wR_factor_ref 0.1690
_reflns_number_gt 6550
_reflns_number_total 9456
_reflns_threshold_expression >2sigma(I)
_cod_data_source_file ol0477529si20041102_062810.cif
_cod_data_source_block wipf1201
_cod_database_code 1506484

loop_
_symmetry_equiv_pos_as_xyz
'x, y, z'
'-x+1/2, -y, z+1/2'
'-x, y+1/2, -z+1/2'
'x+1/2, -y+1/2, -z'

loop_
_atom_site_label
_atom_site_type_symbol
_atom_site_fract_x
_atom_site_fract_y
_atom_site_fract_z
_atom_site_U_iso_or_equiv
_atom_site_adp_type
_atom_site_occupancy
_atom_site_symmetry_multiplicity
_atom_site_calc_flag
O1 O 0.65941(17) 0.68243(14) -0.12617(9) 0.0247(4) Uani 1 1 d
C1 C 0.5984(3) 0.3922(2) -0.11383(17) 0.0344(7) Uani 1 1 d
H1 H 0.548(3) 0.399(2) -0.1474(14) 0.027(8) Uiso 1 1 d
O2 O 0.65831(17) 0.76770(14) 0.13285(9) 0.0237(4) Uani 1 1 d
N2 N 0.8659(2) 0.76234(17) -0.11653(10) 0.0201(5) Uani 1 1 d
H2N H 0.943(3) 0.751(2) -0.1184(14) 0.023(8) Uiso 1 1 d
C2 C 0.5520(4) 0.3312(3) -0.0651(2) 0.0489(10) Uani 1 1 d
H2 H 0.470(5) 0.300(3) -0.0672(19) 0.068(13) Uiso 1 1 d
O3 O 0.85343(18) 0.59511(14) -0.15036(9) 0.0241(4) Uani 1 1 d
C3 C 0.6295(5) 0.3189(3) -0.01295(19) 0.0511(10) Uani 1 1 d
H3 H 0.603(4) 0.276(3) 0.0172(17) 0.048(11) Uiso 1 1 d
N4 N 0.8842(2) 0.73435(18) 0.13615(11) 0.0222(5) Uani 1 1 d
H4N H 0.958(3) 0.7612(18) 0.1317(11) 0.003(6) Uiso 1 1 d
C4 C 0.7537(4) 0.3695(3) -0.00917(16) 0.0467(9) Uani 1 1 d
H4 H 0.806(3) 0.359(3) 0.0254(16) 0.034(9) Uiso 1 1 d
C5 C 0.8011(3) 0.4296(3) -0.05852(15) 0.0343(7) Uani 1 1 d
H5 H 0.881(4) 0.465(3) -0.0564(15) 0.041(10) Uiso 1 1 d
C6 C 0.7221(3) 0.4415(2) -0.11110(13) 0.0252(6) Uani 1 1 d
C7 C 0.7717(3) 0.5030(2) -0.16645(14) 0.0266(6) Uani 1 1 d
H7A H 0.701(3) 0.530(2) -0.1926(12) 0.013(7) Uiso 1 1 d
H7B H 0.824(3) 0.462(2) -0.1922(13) 0.021(7) Uiso 1 1 d
C8 C 0.7827(3) 0.6817(2) -0.13047(11) 0.0184(5) Uani 1 1 d
C9 C 0.8160(2) 0.8629(2) -0.09011(11) 0.0172(5) Uani 1 1 d
H9 H 0.725(3) 0.855(2) -0.0898(12) 0.016(7) Uiso 1 1 d
C10 C 0.8423(2) 0.9596(2) -0.13163(12) 0.0190(5) Uani 1 1 d
C11 C 0.8912(3) 0.9508(3) -0.19135(12) 0.0246(6) Uani 1 1 d
H11 H 0.915(3) 0.882(3) -0.2067(12) 0.021(7) Uiso 1 1 d
C12 C 0.9029(3) 1.0414(3) -0.22856(14) 0.0318(7) Uani 1 1 d
H12 H 0.942(3) 1.036(2) -0.2661(14) 0.022(7) Uiso 1 1 d
C13 C 0.8649(3) 1.1404(3) -0.20741(15) 0.0337(7) Uani 1 1 d
H13 H 0.876(3) 1.203(2) -0.2335(13) 0.024(8) Uiso 1 1 d
C14 C 0.8182(3) 1.1507(3) -0.14744(16) 0.0332(7) Uani 1 1 d
H14 H 0.790(3) 1.221(3) -0.1316(15) 0.037(9) Uiso 1 1 d
C15 C 0.8083(3) 1.0613(2) -0.10973(14) 0.0270(6) Uani 1 1 d
H15 H 0.776(3) 1.067(2) -0.0685(14) 0.029(8) Uiso 1 1 d
C16 C 0.8682(2) 0.87827(19) -0.02471(11) 0.0170(5) Uani 1 1 d
C17 C 0.7795(3) 0.8818(2) 0.02132(11) 0.0184(5) Uani 1 1 d
H17 H 0.685(3) 0.871(2) 0.0116(13) 0.025(8) Uiso 1 1 d
C18 C 0.8081(3) 0.9001(2) 0.08900(11) 0.0188(5) Uani 1 1 d
H18 H 0.902(3) 0.916(2) 0.0957(13) 0.027(8) Uiso 1 1 d
C19 C 0.7751(3) 0.79573(19) 0.12258(11) 0.0181(5) Uani 1 1 d
C20 C 0.8854(2) 0.6266(2) 0.15607(11) 0.0194(5) Uani 1 1 d
C21 C 0.7784(3) 0.5574(2) 0.14885(13) 0.0240(6) Uani 1 1 d
H21 H 0.697(3) 0.584(2) 0.1324(15) 0.035(9) Uiso 1 1 d
C22 C 0.7915(3) 0.4487(2) 0.16633(11) 0.0193(5) Uani 1 1 d
C23 C 0.6851(3) 0.3741(2) 0.15670(12) 0.0237(5) Uani 1 1 d
H23 H 0.610(2) 0.3998(19) 0.1394(11) 0.008(6) Uiso 1 1 d
C24 C 0.6983(3) 0.2698(2) 0.17420(13) 0.0262(6) Uani 1 1 d
H24 H 0.633(3) 0.222(3) 0.1672(15) 0.036(9) Uiso 1 1 d
C25 C 0.8184(3) 0.2335(2) 0.20175(13) 0.0278(6) Uani 1 1 d
H25 H 0.822(3) 0.163(2) 0.2142(13) 0.021(8) Uiso 1 1 d
C26 C 0.9241(3) 0.3026(2) 0.21092(13) 0.0255(6) Uani 1 1 d
H26 H 1.001(3) 0.277(3) 0.2314(13) 0.028(8) Uiso 1 1 d
C27 C 0.9136(3) 0.4112(2) 0.19332(11) 0.0195(5) Uani 1 1 d
C28 C 1.0206(3) 0.4853(2) 0.20102(13) 0.0235(6) Uani 1 1 d
H28 H 1.096(3) 0.465(3) 0.2188(14) 0.027(8) Uiso 1 1 d
C29 C 1.0071(3) 0.5895(2) 0.18263(12) 0.0224(5) Uani 1 1 d
H29 H 1.078(2) 0.636(2) 0.1871(11) 0.005(6) Uiso 1 1 d
C30 C 0.7207(3) 0.9919(2) 0.11367(14) 0.0277(6) Uani 1 1 d
H30C H 0.741(3) 1.058(2) 0.0916(13) 0.023(7) Uiso 1 1 d
H30A H 0.628(4) 0.972(3) 0.1082(17) 0.052(11) Uiso 1 1 d
H30B H 0.745(3) 1.010(2) 0.1574(14) 0.024(8) Uiso 1 1 d
C31 C 1.0187(3) 0.8918(3) -0.01762(14) 0.0269(6) Uani 1 1 d
H31B H 1.069(4) 0.837(3) -0.0372(16) 0.040(9) Uiso 1 1 d
H31C H 1.053(4) 0.950(3) -0.0405(16) 0.045(10) Uiso 1 1 d
H31A H 1.045(4) 0.899(3) 0.0208(18) 0.052(11) Uiso 1 1 d

loop_
_atom_site_aniso_label
_atom_site_aniso_U_11
_atom_site_aniso_U_22
_atom_site_aniso_U_33
_atom_site_aniso_U_23
_atom_site_aniso_U_13
_atom_site_aniso_U_12
O1 0.0146(8) 0.0238(9) 0.0357(11) 0.0001(8) -0.0002(8) -0.0005(7)
C1 0.0366(17) 0.0246(15) 0.0422(18) -0.0046(14) -0.0015(14) -0.0048(13)
O2 0.0151(8) 0.0247(9) 0.0313(10) 0.0017(8) 0.0013(7) -0.0023(7)
N2 0.0117(10) 0.0209(11) 0.0277(12) -0.0060(9) 0.0014(9) 0.0035(8)
C2 0.050(2) 0.037(2) 0.060(3) 0.0028(18) 0.0112(19) -0.0120(18)
O3 0.0183(8) 0.0200(9) 0.0338(10) -0.0050(8) 0.0027(8) 0.0003(7)
C3 0.074(3) 0.0333(19) 0.047(2) 0.0126(17) 0.022(2) -0.0022(19)
N4 0.0137(10) 0.0244(11) 0.0286(12) 0.0029(10) -0.0009(9) -0.0059(9)
C4 0.064(3) 0.043(2) 0.0334(18) 0.0074(16) -0.0007(17) 0.0154(19)
C5 0.0346(17) 0.0307(16) 0.0377(17) -0.0022(13) -0.0022(14) 0.0029(14)
C6 0.0266(13) 0.0165(12) 0.0326(14) -0.0044(11) 0.0003(12) 0.0053(11)
C7 0.0286(15) 0.0213(13) 0.0300(15) -0.0060(12) 0.0014(13) 0.0004(12)
C8 0.0194(11) 0.0206(12) 0.0151(11) 0.0010(9) -0.0005(10) 0.0017(10)
C9 0.0133(11) 0.0187(12) 0.0195(11) -0.0022(10) 0.0014(9) 0.0021(9)
C10 0.0149(11) 0.0214(12) 0.0207(12) 0.0002(10) -0.0010(9) -0.0002(9)
C11 0.0199(13) 0.0336(16) 0.0202(13) -0.0009(12) 0.0008(10) -0.0033(12)
C12 0.0229(14) 0.050(2) 0.0221(14) 0.0070(14) 0.0013(12) -0.0093(13)
C13 0.0256(14) 0.0364(17) 0.0391(17) 0.0161(15) -0.0065(13) -0.0082(14)
C14 0.0298(15) 0.0264(15) 0.0433(18) 0.0063(13) 0.0001(13) 0.0016(12)
C15 0.0278(14) 0.0283(15) 0.0251(14) 0.0025(12) 0.0026(11) 0.0027(12)
C16 0.0169(11) 0.0156(11) 0.0184(11) 0.0018(10) -0.0015(9) 0.0016(9)
C17 0.0168(11) 0.0164(11) 0.0219(12) 0.0023(10) -0.0031(10) -0.0014(10)
C18 0.0190(12) 0.0202(12) 0.0171(11) -0.0001(10) 0.0008(9) -0.0028(10)
C19 0.0211(11) 0.0198(12) 0.0133(11) -0.0011(9) -0.0015(9) -0.0047(10)
C20 0.0178(11) 0.0206(12) 0.0199(12) -0.0010(10) 0.0011(10) 0.0016(10)
C21 0.0165(11) 0.0272(14) 0.0282(14) 0.0053(11) -0.0022(11) 0.0024(11)
C22 0.0189(12) 0.0227(12) 0.0165(11) -0.0011(10) -0.0006(9) 0.0008(10)
C23 0.0171(12) 0.0274(14) 0.0267(13) 0.0012(12) -0.0031(10) 0.0015(11)
C24 0.0262(14) 0.0224(13) 0.0299(14) -0.0012(11) 0.0003(11) -0.0042(12)
C25 0.0339(16) 0.0205(13) 0.0289(14) 0.0016(12) 0.0008(12) 0.0032(12)
C26 0.0260(14) 0.0261(15) 0.0243(14) -0.0004(11) -0.0046(11) 0.0069(11)
C27 0.0193(12) 0.0242(13) 0.0149(11) -0.0036(10) 0.0008(9) 0.0032(10)
C28 0.0136(12) 0.0315(15) 0.0254(14) 0.0021(12) -0.0051(10) 0.0027(10)
C29 0.0169(12) 0.0257(14) 0.0245(13) -0.0025(11) -0.0025(10) -0.0037(11)
C30 0.0346(16) 0.0224(14) 0.0260(14) -0.0046(12) 0.0067(13) -0.0010(13)
C31 0.0158(12) 0.0422(19) 0.0225(14) -0.0042(14) 0.0027(11) -0.0001(12)

loop_
_atom_type_symbol
_atom_type_description
_atom_type_scat_dispersion_real
_atom_type_scat_dispersion_imag
_atom_type_scat_source
C C 0.0033 0.0016 'International Tables Vol C Tables 4.2.6.8 and 6.1.1.4'
H H 0.0000 0.0000 'International Tables Vol C Tables 4.2.6.8 and 6.1.1.4'
N N 0.0061 0.0033 'International Tables Vol C Tables 4.2.6.8 and 6.1.1.4'
O O 0.0106 0.0060 'International Tables Vol C Tables 4.2.6.8 and 6.1.1.4'

loop_
_geom_angle_atom_site_label_1
_geom_angle_atom_site_label_2
_geom_angle_atom_site_label_3
_geom_angle
C6 C1 C2 120.8(3)
C6 C1 H1 120(2)
C2 C1 H1 120(2)
C8 N2 C9 121.7(2)
C8 N2 H2N 118(2)
C9 N2 H2N 120(2)
C3 C2 C1 120.2(4)
C3 C2 H2 120(3)
C1 C2 H2 120(3)
C8 O3 C7 114.8(2)
C2 C3 C4 119.6(4)
C2 C3 H3 121(3)
C4 C3 H3 119(3)
C19 N4 C20 127.7(2)
C19 N4 H4N 117.4(17)
C20 N4 H4N 114.9(17)
C3 C4 C5 120.1(4)
C3 C4 H4 119(2)
C5 C4 H4 121(2)
C4 C5 C6 119.9(3)
C4 C5 H5 121(2)
C6 C5 H5 119(2)
C1 C6 C5 119.4(3)
C1 C6 C7 119.1(3)
C5 C6 C7 121.5(3)
O3 C7 C6 113.3(2)
O3 C7 H7A 105.5(16)
C6 C7 H7A 114.4(16)
O3 C7 H7B 106.1(18)
C6 C7 H7B 112.4(18)
H7A C7 H7B 104(2)
O1 C8 N2 126.3(2)
O1 C8 O3 123.0(2)
N2 C8 O3 110.7(2)
N2 C9 C16 110.9(2)
N2 C9 C10 112.9(2)
C16 C9 C10 113.0(2)
N2 C9 H9 103.9(17)
C16 C9 H9 110.3(17)
C10 C9 H9 105.3(17)
C11 C10 C15 118.3(3)
C11 C10 C9 123.1(2)
C15 C10 C9 118.5(2)
C10 C11 C12 120.3(3)
C10 C11 H11 119.1(17)
C12 C11 H11 120.6(17)
C13 C12 C11 121.0(3)
C13 C12 H12 119(2)
C11 C12 H12 119(2)
C12 C13 C14 119.3(3)
C12 C13 H13 119.9(17)
C14 C13 H13 120.7(17)
C13 C14 C15 120.1(3)
C13 C14 H14 120.3(19)
C15 C14 H14 119.6(19)
C14 C15 C10 121.0(3)
C14 C15 H15 121.1(18)
C10 C15 H15 117.9(18)
C17 C16 C31 125.0(2)
C17 C16 C9 118.5(2)
C31 C16 C9 116.5(2)
C16 C17 C18 127.5(2)
C16 C17 H17 118.1(17)
C18 C17 H17 114.4(17)
C17 C18 C19 107.1(2)
C17 C18 C30 110.2(2)
C19 C18 C30 110.5(2)
C17 C18 H18 111.0(17)
C19 C18 H18 108.3(18)
C30 C18 H18 109.7(18)
O2 C19 N4 123.4(2)
O2 C19 C18 122.0(2)
N4 C19 C18 114.5(2)
C21 C20 N4 123.8(2)
C21 C20 C29 119.9(2)
N4 C20 C29 116.3(2)
C20 C21 C22 120.0(2)
C20 C21 H21 119.0(18)
C22 C21 H21 120.9(18)
C21 C22 C23 121.4(2)
C21 C22 C27 120.2(2)
C23 C22 C27 118.4(2)
C24 C23 C22 121.0(3)
C24 C23 H23 122.7(16)
C22 C23 H23 116.3(16)
C23 C24 C25 120.4(3)
C23 C24 H24 122(2)
C25 C24 H24 118(2)
C26 C25 C24 120.4(3)
C26 C25 H25 121.8(18)
C24 C25 H25 117.8(17)
C25 C26 C27 120.5(3)
C25 C26 H26 118.3(19)
C27 C26 H26 121.0(19)
C26 C27 C28 122.7(2)
C26 C27 C22 119.3(2)
C28 C27 C22 118.0(2)
C29 C28 C27 120.9(2)
C29 C28 H28 119(2)
C27 C28 H28 120(2)
C28 C29 C20 120.9(2)
C28 C29 H29 119.9(15)
C20 C29 H29 119.2(15)
C18 C30 H30C 110.2(17)
C18 C30 H30A 108(2)
H30C C30 H30A 111(3)
C18 C30 H30B 111.3(17)
H30C C30 H30B 103(2)
H30A C30 H30B 114(3)
C16 C31 H31B 113(2)
C16 C31 H31C 113(2)
H31B C31 H31C 98(3)
C16 C31 H31A 113(2)
H31B C31 H31A 110(3)
H31C C31 H31A 109(3)

loop_
_geom_bond_atom_site_label_1
_geom_bond_atom_site_label_2
_geom_bond_distance
O1 C8 1.224(3)
C1 C6 1.371(4)
C1 C2 1.379(5)
C1 H1 0.88(3)
O2 C19 1.228(3)
N2 C8 1.334(3)
N2 C9 1.464(3)
N2 H2N 0.78(3)
C2 C3 1.373(6)
C2 H2 0.90(4)
O3 C8 1.356(3)
O3 C7 1.447(3)
C3 C4 1.384(6)
C3 H3 0.88(4)
N4 C19 1.355(3)
N4 C20 1.411(3)
N4 H4N 0.81(2)
C4 C5 1.386(5)
C4 H4 0.92(3)
C5 C6 1.388(4)
C5 H5 0.90(4)
C6 C7 1.504(4)
C7 H7A 0.96(3)
C7 H7B 0.92(3)
C9 C16 1.519(3)
C9 C10 1.526(4)
C9 H9 0.90(3)
C10 C11 1.384(4)
C10 C15 1.395(4)
C11 C12 1.391(4)
C11 H11 0.95(3)
C12 C13 1.369(5)
C12 H12 0.90(3)
C13 C14 1.383(5)
C13 H13 0.97(3)
C14 C15 1.384(4)
C14 H14 0.98(3)
C15 H15 0.95(3)
C16 C17 1.329(3)
C16 C31 1.507(4)
C17 C18 1.509(3)
C17 H17 0.96(3)
C18 C19 1.525(3)
C18 C30 1.531(4)
C18 H18 0.96(3)
C20 C21 1.375(4)
C20 C29 1.412(3)
C21 C22 1.413(4)
C21 H21 0.94(3)
C22 C23 1.420(4)
C22 C27 1.422(3)
C23 C24 1.360(4)
C23 H23 0.89(2)
C24 C25 1.405(4)
C24 H24 0.89(3)
C25 C26 1.369(4)
C25 H25 0.92(3)
C26 C27 1.410(4)
C26 H26 0.94(3)
C27 C28 1.415(4)
C28 C29 1.365(4)
C28 H28 0.88(3)
C29 H29 0.92(3)
C30 H30C 0.97(3)
C30 H30A 0.96(4)
C30 H30B 1.00(3)
C31 H31B 0.95(4)
C31 H31C 0.94(4)
C31 H31A 0.87(4)

loop_
_cod_related_entry_id
_cod_related_entry_database
_cod_related_entry_code
1 ChemSpider 4575183
